data_4001675
loop_
_publ_author_name
'Liu, Yu'
'Pan, Mei'
'Yang, Qing-Yuan'
'Fu, Lei'
'Li, Kang'
'Wei, Shi-Chao'
'Su, Cheng-Yong'

_publ_section_title
;
 Dual-Emission from a Single-Phase Eu--Ag Metal--Organic Framework: An
 Alternative Way to Get White-Light Phosphor
;
_journal_issue 10
_journal_name_full 'Chemistry of Materials'
_journal_page_first 1954
_journal_paper_doi 10.1021/cm3008254
_journal_volume 24
_journal_year 2012
_chemical_formula_sum 'C94 H89 Ag3 Cl6 Eu N25 O25'
_chemical_formula_weight 2657.17
_chemical_name_systematic
; 
 ? 
;
_space_group_IT_number 14
_symmetry_cell_setting monoclinic
_symmetry_space_group_name_Hall '-P 2ybc'
_symmetry_space_group_name_H-M 'P 1 21/c 1'
_atom_sites_solution_hydrogens geom
_atom_sites_solution_primary direct
_atom_sites_solution_secondary difmap
_audit_creation_method SHELXL-97
_cell_angle_alpha 90.00
_cell_angle_beta 97.592(2)
_cell_angle_gamma 90.00
_cell_formula_units_Z 4
_cell_length_a 14.2437(3)
_cell_length_b 25.8296(7)
_cell_length_c 27.8391(8)
_cell_measurement_reflns_used 14029
_cell_measurement_temperature 150(2)
_cell_measurement_theta_max 29.7132
_cell_measurement_theta_min 2.6912
_cell_volume 10152.5(5)
_computing_cell_refinement
;
CrysAlis RED, Oxford Diffraction Ltd.,
Version 1.171.32.5 (release 08-05-2007 CrysAlis171 .NET)
(compiled May  8 2007,13:10:02)
;
_computing_data_collection
;
CrysAlis CCD, Oxford Diffraction Ltd.,
Version 1.171.32.5 (release 08-05-2007 CrysAlis171 .NET)
(compiled May  8 2007,13:10:02)
;
_computing_data_reduction
;
CrysAlis RED, Oxford Diffraction Ltd.,
Version 1.171.32.5 (release 08-05-2007 CrysAlis171 .NET)
(compiled May  8 2007,13:10:02)
;
_computing_structure_refinement 'SHELXL-97 (Sheldrick, 1997)'
_computing_structure_solution 'SHELXS-97 (Sheldrick, 1990)'
_diffrn_ambient_temperature 150(2)
_diffrn_detector_area_resol_mean 16.0855
_diffrn_measured_fraction_theta_full 0.983
_diffrn_measured_fraction_theta_max 0.983
_diffrn_measurement_device_type 'Oxfor Germini S Ultra'
_diffrn_measurement_method '\w and \p scan'
_diffrn_radiation_monochromator graphite
_diffrn_radiation_source 'Enhance (Mo) X-ray Source'
_diffrn_radiation_type MoK\a
_diffrn_radiation_wavelength 0.71073
_diffrn_reflns_av_R_equivalents 0.0465
_diffrn_reflns_av_sigmaI/netI 0.0808
_diffrn_reflns_limit_h_max 18
_diffrn_reflns_limit_h_min -18
_diffrn_reflns_limit_k_max 31
_diffrn_reflns_limit_k_min -34
_diffrn_reflns_limit_l_max 33
_diffrn_reflns_limit_l_min -36
_diffrn_reflns_number 85511
_diffrn_reflns_theta_full 28.00
_diffrn_reflns_theta_max 28.00
_diffrn_reflns_theta_min 2.70
_exptl_absorpt_coefficient_mu 1.426
_exptl_absorpt_correction_T_max 1.00000
_exptl_absorpt_correction_T_min 0.79212
_exptl_absorpt_correction_type multi-scan
_exptl_absorpt_process_details
;
CrysAlis RED, Oxford Diffraction Ltd.,
Version 1.171.32.5 (release 08-05-2007 CrysAlis171 .NET)
(compiled May  8 2007,13:10:02)
Empirical absorption correction using spherical harmonics,
 implemented in SCALE3 ABSPACK scaling algorithm.
;
_exptl_crystal_colour Colorless
_exptl_crystal_density_diffrn 1.738
_exptl_crystal_density_method 'not measured'
_exptl_crystal_description Block
_exptl_crystal_F_000 5336
_exptl_crystal_size_max 0.40
_exptl_crystal_size_mid 0.40
_exptl_crystal_size_min 0.20
_refine_diff_density_max 2.629
_refine_diff_density_min -5.190
_refine_diff_density_rms 0.222
_refine_ls_extinction_method none
_refine_ls_goodness_of_fit_ref 1.006
_refine_ls_hydrogen_treatment reom
_refine_ls_matrix_type full
_refine_ls_number_parameters 1391
_refine_ls_number_reflns 24073
_refine_ls_number_restraints 102
_refine_ls_restrained_S_all 1.012
_refine_ls_R_factor_all 0.1365
_refine_ls_R_factor_gt 0.0733
_refine_ls_shift/su_max 0.052
_refine_ls_shift/su_mean 0.001
_refine_ls_structure_factor_coef Fsqd
_refine_ls_weighting_details 'calc w=1/[\s^2^(Fo^2^)+(0.0450P)^2^+150.0000P] where P=(Fo^2^+2Fc^2^)/3'
_refine_ls_weighting_scheme calc
_refine_ls_wR_factor_gt 0.1734
_refine_ls_wR_factor_ref 0.1936
_reflns_number_gt 14177
_reflns_number_total 24073
_reflns_threshold_expression >2sigma(I)
_cod_data_source_file cm3008254_si_001.cif
_cod_data_source_block 2-Eu-Ag
_cod_depositor_comments
;
The following automatic conversions were performed:

'_symmetry_cell_setting' value 'Monoclinic' changed to 'monoclinic'
according to /home/saulius/struct/CIF-dictionaries/cif_core.dic
dictionary named 'cif_core.dic' version 2.4.2 from 2011-04-26.

Automatic conversion script
Id: cif_fix_values 1891 2012-01-12 08:04:46Z andrius 
;
_cod_original_sg_symbol_H-M P2(1)/c
_cod_database_code 4001675

loop_
_symmetry_equiv_pos_as_xyz
'x, y, z'
'-x, y+1/2, -z+1/2'
'-x, -y, -z'
'x, -y-1/2, z-1/2'

loop_
_atom_site_label
_atom_site_type_symbol
_atom_site_fract_x
_atom_site_fract_y
_atom_site_fract_z
_atom_site_U_iso_or_equiv
_atom_site_adp_type
_atom_site_occupancy
_atom_site_symmetry_multiplicity
_atom_site_calc_flag
_atom_site_refinement_flags
_atom_site_disorder_assembly
_atom_site_disorder_group
Eu1 Eu 1.522242(17) 0.584857(10) 0.780939(9) 0.01862(5) Uani 1 1 d . . .
Ag1 Ag 2.07392(4) 0.52020(2) 0.92649(2) 0.04435(14) Uani 1 1 d . . .
Ag2 Ag 1.91786(4) 0.61498(2) 0.46745(2) 0.05069(15) Uani 1 1 d . . .
Ag3 Ag 0.98428(6) 0.76053(3) 0.68381(3) 0.0821(2) Uani 1 1 d . . .
N1 N 1.7094(3) 0.58689(16) 0.78529(14) 0.0171(9) Uani 1 1 d . . .
N2 N 1.6134(3) 0.51418(17) 0.82851(15) 0.0212(10) Uani 1 1 d . . .
N3 N 1.7171(3) 0.45031(17) 0.82428(16) 0.0241(11) Uani 1 1 d . . .
N4 N 2.0151(4) 0.4504(2) 0.8934(2) 0.0414(14) Uani 1 1 d . . .
N5 N 1.5894(3) 0.57692(17) 0.70225(15) 0.0209(10) Uani 1 1 d . . .
N6 N 1.6808(3) 0.61705(17) 0.65413(15) 0.0224(10) Uani 1 1 d . . .
N7 N 1.9056(3) 0.6022(2) 0.54798(18) 0.0355(13) Uani 1 1 d . . .
N8 N 1.6075(3) 0.66295(17) 0.81972(15) 0.0211(10) Uani 1 1 d . . .
N9 N 1.7108(3) 0.68269(17) 0.88448(15) 0.0223(10) Uani 1 1 d . . .
N10 N 1.9272(4) 0.8071(2) 0.92849(18) 0.0365(13) Uani 1 1 d . . .
N11 N 1.3340(3) 0.58438(17) 0.77409(14) 0.0187(9) Uani 1 1 d . . .
N12 N 1.4375(3) 0.50088(17) 0.75496(15) 0.0215(10) Uani 1 1 d . . .
N13 N 1.3495(3) 0.44189(18) 0.78670(16) 0.0269(11) Uani 1 1 d . . .
N14 N 1.0871(5) 0.3230(3) 0.7802(2) 0.0622(19) Uani 1 1 d . . .
N15 N 1.4340(3) 0.64984(17) 0.72481(15) 0.0221(10) Uani 1 1 d . . .
N16 N 1.3342(3) 0.64916(18) 0.65520(16) 0.0270(11) Uani 1 1 d . . .
N17 N 1.0498(4) 0.7163(3) 0.6313(2) 0.0569(18) Uani 1 1 d . . .
N18 N 1.4489(3) 0.60177(17) 0.85678(15) 0.0198(10) Uani 1 1 d . . .
N19 N 1.3546(3) 0.65773(17) 0.88900(15) 0.0223(10) Uani 1 1 d . . .
N20 N 1.1185(4) 0.5982(2) 0.9449(2) 0.0398(14) Uani 1 1 d . . .
N21 N 2.0576(5) 0.5636(3) 0.4646(3) 0.064(2) Uani 1 1 d U . .
N22 N 0.7411(6) 0.4872(3) 0.6650(3) 0.087(3) Uani 1 1 d U . .
N23 N 0.7163(6) 0.6233(3) 0.4604(3) 0.080(3) Uani 1 1 d . . .
N24 N 0.7601(5) 0.7519(3) 0.7820(3) 0.067(2) Uani 1 1 d . . .
N25 N 0.2966(4) 0.5096(3) 0.9124(2) 0.0514(17) Uani 1 1 d . . .
C1 C 1.7445(3) 0.5337(2) 0.78140(18) 0.0211(12) Uani 1 1 d . . .
H1A H 1.8133 0.5323 0.7929 0.025 Uiso 1 1 calc R . .
H1B H 1.7343 0.5222 0.7472 0.025 Uiso 1 1 calc R . .
C2 C 1.6924(3) 0.4991(2) 0.81154(18) 0.0205(11) Uani 1 1 d . . .
C3 C 1.5857(4) 0.4713(2) 0.85398(18) 0.0234(12) Uani 1 1 d . . .
C4 C 1.5081(4) 0.4653(2) 0.87920(19) 0.0270(13) Uani 1 1 d . . .
H4A H 1.4652 0.4929 0.8822 0.032 Uiso 1 1 calc R . .
C5 C 1.4964(4) 0.4170(2) 0.8997(2) 0.0327(14) Uani 1 1 d . . .
H5A H 1.4437 0.4112 0.9167 0.039 Uiso 1 1 calc R . .
C6 C 1.5616(5) 0.3767(2) 0.8958(2) 0.0395(16) Uani 1 1 d . . .
H6A H 1.5514 0.3441 0.9102 0.047 Uiso 1 1 calc R . .
C7 C 1.6385(4) 0.3829(2) 0.8721(2) 0.0328(15) Uani 1 1 d . . .
H7A H 1.6822 0.3555 0.8698 0.039 Uiso 1 1 calc R . .
C8 C 1.6504(4) 0.4316(2) 0.85124(19) 0.0270(13) Uani 1 1 d . . .
C9 C 1.7934(4) 0.4202(2) 0.8072(2) 0.0329(14) Uani 1 1 d . . .
H9A H 1.8122 0.4374 0.7781 0.039 Uiso 1 1 calc R . .
H9B H 1.7685 0.3855 0.7971 0.039 Uiso 1 1 calc R . .
C10 C 1.8815(4) 0.4133(2) 0.8443(2) 0.0299(13) Uani 1 1 d . . .
C11 C 1.9092(5) 0.3657(3) 0.8609(3) 0.052(2) Uani 1 1 d . . .
H11A H 1.8729 0.3359 0.8505 0.062 Uiso 1 1 calc R . .
C12 C 1.9925(6) 0.3610(3) 0.8936(3) 0.063(2) Uani 1 1 d . . .
H12A H 2.0131 0.3279 0.9056 0.075 Uiso 1 1 calc R . .
C13 C 2.0425(4) 0.4031(3) 0.9077(2) 0.0397(17) Uani 1 1 d . . .
H13A H 2.1002 0.3991 0.9287 0.048 Uiso 1 1 calc R . .
C14 C 1.9341(5) 0.4536(3) 0.8619(3) 0.0445(18) Uani 1 1 d . . .
H14A H 1.9131 0.4872 0.8515 0.053 Uiso 1 1 calc R . .
C15 C 1.7352(3) 0.6181(2) 0.74422(18) 0.0222(12) Uani 1 1 d . . .
H15A H 1.8012 0.6106 0.7389 0.027 Uiso 1 1 calc R . .
H15B H 1.7301 0.6555 0.7513 0.027 Uiso 1 1 calc R . .
C16 C 1.6682(3) 0.6039(2) 0.70020(18) 0.0206(11) Uani 1 1 d . . .
C17 C 1.5477(3) 0.5719(2) 0.65423(19) 0.0233(12) Uani 1 1 d . . .
C18 C 1.4644(4) 0.5475(2) 0.6347(2) 0.0289(13) Uani 1 1 d . . .
H18A H 1.4262 0.5294 0.6546 0.035 Uiso 1 1 calc R . .
C19 C 1.4391(4) 0.5506(2) 0.5847(2) 0.0347(15) Uani 1 1 d . . .
H19A H 1.3826 0.5343 0.5702 0.042 Uiso 1 1 calc R . .
C20 C 1.4961(4) 0.5775(3) 0.5554(2) 0.0413(17) Uani 1 1 d . . .
H20A H 1.4760 0.5796 0.5216 0.050 Uiso 1 1 calc R . .
C21 C 1.5794(4) 0.6007(3) 0.5740(2) 0.0356(15) Uani 1 1 d . . .
H21A H 1.6183 0.6182 0.5541 0.043 Uiso 1 1 calc R . .
C22 C 1.6038(4) 0.5970(2) 0.62404(19) 0.0238(12) Uani 1 1 d . . .
C23 C 1.7538(4) 0.6514(2) 0.6393(2) 0.0287(13) Uani 1 1 d . . .
H23A H 1.7835 0.6710 0.6679 0.034 Uiso 1 1 calc R . .
H23B H 1.7237 0.6766 0.6153 0.034 Uiso 1 1 calc R . .
C24 C 1.8297(4) 0.6219(2) 0.6175(2) 0.0293(14) Uani 1 1 d . . .
C25 C 1.8949(4) 0.5908(3) 0.6454(2) 0.0468(18) Uani 1 1 d . . .
H25A H 1.8927 0.5869 0.6791 0.056 Uiso 1 1 calc R . .
C26 C 1.9625(5) 0.5660(3) 0.6235(3) 0.053(2) Uani 1 1 d . . .
H26A H 2.0061 0.5434 0.6418 0.064 Uiso 1 1 calc R . .
C27 C 1.9673(4) 0.5736(3) 0.5757(2) 0.0414(17) Uani 1 1 d . . .
H27A H 2.0172 0.5576 0.5616 0.050 Uiso 1 1 calc R . .
C28 C 1.8386(4) 0.6264(2) 0.5693(2) 0.0320(14) Uani 1 1 d . . .
H28A H 1.7947 0.6479 0.5498 0.038 Uiso 1 1 calc R . .
C29 C 1.7520(3) 0.6098(2) 0.83190(18) 0.0217(12) Uani 1 1 d . . .
H29A H 1.7581 0.5830 0.8576 0.026 Uiso 1 1 calc R . .
H29B H 1.8159 0.6233 0.8288 0.026 Uiso 1 1 calc R . .
C30 C 1.6904(3) 0.6522(2) 0.84485(18) 0.0203(11) Uani 1 1 d . . .
C31 C 1.5713(4) 0.7042(2) 0.8443(2) 0.0252(12) Uani 1 1 d . . .
C32 C 1.4876(4) 0.7321(2) 0.8332(2) 0.0296(14) Uani 1 1 d . . .
H32A H 1.4458 0.7259 0.8042 0.036 Uiso 1 1 calc R . .
C33 C 1.4679(4) 0.7694(2) 0.8662(2) 0.0308(14) Uani 1 1 d . . .
H33A H 1.4116 0.7894 0.8598 0.037 Uiso 1 1 calc R . .
C34 C 1.5292(4) 0.7780(2) 0.9087(2) 0.0354(15) Uani 1 1 d . . .
H34A H 1.5122 0.8029 0.9312 0.042 Uiso 1 1 calc R . .
C35 C 1.6139(4) 0.7517(2) 0.9193(2) 0.0301(14) Uani 1 1 d . . .
H35A H 1.6558 0.7581 0.9482 0.036 Uiso 1 1 calc R . .
C36 C 1.6341(4) 0.7159(2) 0.88580(19) 0.0236(12) Uani 1 1 d . . .
C37 C 1.7953(4) 0.6803(2) 0.9210(2) 0.0274(13) Uani 1 1 d . . .
H37A H 1.8244 0.6456 0.9202 0.033 Uiso 1 1 calc R . .
H37B H 1.7760 0.6852 0.9536 0.033 Uiso 1 1 calc R . .
C38 C 1.8678(4) 0.7209(2) 0.9128(2) 0.0305(14) Uani 1 1 d . . .
C39 C 1.9374(4) 0.7115(3) 0.8832(3) 0.0464(19) Uani 1 1 d . . .
H39A H 1.9413 0.6789 0.8677 0.056 Uiso 1 1 calc R . .
C40 C 2.0007(4) 0.7508(3) 0.8769(3) 0.053(2) Uani 1 1 d . . .
H40A H 2.0488 0.7455 0.8568 0.064 Uiso 1 1 calc R . .
C41 C 1.9937(5) 0.7972(3) 0.8996(2) 0.0453(18) Uani 1 1 d . . .
H41A H 2.0378 0.8237 0.8948 0.054 Uiso 1 1 calc R . .
C42 C 1.8673(4) 0.7687(2) 0.9352(2) 0.0334(15) Uani 1 1 d . . .
H42A H 1.8217 0.7745 0.9567 0.040 Uiso 1 1 calc R . .
C43 C 1.3018(3) 0.5344(2) 0.79158(19) 0.0240(12) Uani 1 1 d . . .
H43A H 1.2354 0.5280 0.7774 0.029 Uiso 1 1 calc R . .
H43B H 1.3044 0.5354 0.8273 0.029 Uiso 1 1 calc R . .
C44 C 1.3635(3) 0.4921(2) 0.77756(18) 0.0232(12) Uani 1 1 d . . .
C45 C 1.4750(4) 0.4520(2) 0.74755(19) 0.0252(13) Uani 1 1 d . . .
C46 C 1.5538(4) 0.4372(2) 0.7252(2) 0.0283(13) Uani 1 1 d . . .
H46A H 1.5900 0.4619 0.7103 0.034 Uiso 1 1 calc R . .
C47 C 1.5760(5) 0.3855(2) 0.7259(2) 0.0385(16) Uani 1 1 d . . .
H47A H 1.6281 0.3742 0.7105 0.046 Uiso 1 1 calc R . .
C48 C 1.5246(5) 0.3490(2) 0.7483(2) 0.0419(17) Uani 1 1 d . . .
H48A H 1.5444 0.3139 0.7491 0.050 Uiso 1 1 calc R . .
C49 C 1.4457(5) 0.3622(2) 0.7696(2) 0.0375(16) Uani 1 1 d . . .
H49A H 1.4099 0.3371 0.7842 0.045 Uiso 1 1 calc R . .
C50 C 1.4216(4) 0.4147(2) 0.7683(2) 0.0288(13) Uani 1 1 d . . .
C51 C 1.2813(4) 0.4200(2) 0.8166(2) 0.0340(14) Uani 1 1 d . . .
H51A H 1.2568 0.4481 0.8357 0.041 Uiso 1 1 calc R . .
H51B H 1.3144 0.3948 0.8397 0.041 Uiso 1 1 calc R . .
C52 C 1.1978(4) 0.3930(2) 0.7863(2) 0.0337(15) Uani 1 1 d . . .
C53 C 1.1543(5) 0.4123(3) 0.7440(3) 0.071(3) Uani 1 1 d . . .
H53A H 1.1759 0.4434 0.7310 0.086 Uiso 1 1 calc R . .
C54 C 1.0760(6) 0.3853(4) 0.7196(4) 0.089(3) Uani 1 1 d . . .
H54A H 1.0460 0.3968 0.6890 0.106 Uiso 1 1 calc R . .
C55 C 1.0451(5) 0.3428(3) 0.7406(3) 0.062(2) Uani 1 1 d . . .
H55A H 0.9891 0.3266 0.7255 0.074 Uiso 1 1 calc R . .
C56 C 1.1657(6) 0.3474(3) 0.8023(3) 0.059(2) Uani 1 1 d . . .
H56A H 1.1998 0.3319 0.8303 0.071 Uiso 1 1 calc R . .
C57 C 1.2951(3) 0.5918(2) 0.72241(18) 0.0243(12) Uani 1 1 d . . .
H57A H 1.2960 0.5586 0.7047 0.029 Uiso 1 1 calc R . .
H57B H 1.2288 0.6041 0.7198 0.029 Uiso 1 1 calc R . .
C58 C 1.3542(4) 0.6306(2) 0.70110(19) 0.0256(13) Uani 1 1 d . . .
C59 C 1.4679(4) 0.6835(2) 0.6913(2) 0.0276(13) Uani 1 1 d . . .
C60 C 1.5507(4) 0.7136(2) 0.6957(2) 0.0317(14) Uani 1 1 d . . .
H60A H 1.5914 0.7160 0.7255 0.038 Uiso 1 1 calc R . .
C61 C 1.5702(5) 0.7395(2) 0.6550(2) 0.0393(16) Uani 1 1 d . . .
H61A H 1.6258 0.7601 0.6566 0.047 Uiso 1 1 calc R . .
C62 C 1.5090(5) 0.7360(2) 0.6110(2) 0.0454(17) Uani 1 1 d . . .
H62A H 1.5260 0.7535 0.5833 0.054 Uiso 1 1 calc R . .
C63 C 1.4251(4) 0.7081(2) 0.6063(2) 0.0379(15) Uani 1 1 d . . .
H63A H 1.3832 0.7068 0.5768 0.045 Uiso 1 1 calc R . .
C64 C 1.4067(4) 0.6824(2) 0.6475(2) 0.0289(13) Uani 1 1 d . . .
C65 C 1.2602(4) 0.6298(3) 0.6185(2) 0.0343(15) Uani 1 1 d . . .
H65A H 1.2376 0.5961 0.6296 0.041 Uiso 1 1 calc R . .
H65B H 1.2883 0.6233 0.5884 0.041 Uiso 1 1 calc R . .
C66 C 1.1758(4) 0.6650(2) 0.6065(2) 0.0311(14) Uani 1 1 d . . .
C67 C 1.1401(5) 0.6731(3) 0.5588(2) 0.0461(19) Uani 1 1 d . . .
H67A H 1.1705 0.6582 0.5337 0.055 Uiso 1 1 calc R . .
C68 C 1.0603(5) 0.7029(3) 0.5474(3) 0.055(2) Uani 1 1 d . . .
H68A H 1.0361 0.7098 0.5146 0.066 Uiso 1 1 calc R . .
C69 C 1.0171(5) 0.7223(3) 0.5840(3) 0.052(2) Uani 1 1 d . . .
H69A H 0.9600 0.7412 0.5758 0.062 Uiso 1 1 calc R . .
C70 C 1.1294(5) 0.6869(3) 0.6410(3) 0.057(2) Uani 1 1 d . . .
H70A H 1.1542 0.6814 0.6740 0.068 Uiso 1 1 calc R . .
C71 C 1.3047(3) 0.6271(2) 0.80395(19) 0.0249(13) Uani 1 1 d . . .
H71A H 1.2388 0.6215 0.8106 0.030 Uiso 1 1 calc R . .
H71B H 1.3072 0.6604 0.7865 0.030 Uiso 1 1 calc R . .
C72 C 1.3697(3) 0.6287(2) 0.85012(18) 0.0215(12) Uani 1 1 d . . .
C73 C 1.4900(3) 0.6143(2) 0.90445(18) 0.0214(12) Uani 1 1 d . . .
C74 C 1.5746(3) 0.5972(2) 0.93079(19) 0.0236(12) Uani 1 1 d . . .
H74A H 1.6137 0.5725 0.9179 0.028 Uiso 1 1 calc R . .
C75 C 1.5987(4) 0.6181(2) 0.97670(19) 0.0276(13) Uani 1 1 d . . .
H75A H 1.6555 0.6073 0.9958 0.033 Uiso 1 1 calc R . .
C76 C 1.5404(4) 0.6549(2) 0.99539(19) 0.0297(14) Uani 1 1 d . . .
H76A H 1.5602 0.6693 1.0265 0.036 Uiso 1 1 calc R . .
C77 C 1.4554(4) 0.6707(2) 0.97002(19) 0.0262(13) Uani 1 1 d . . .
H77A H 1.4154 0.6949 0.9831 0.031 Uiso 1 1 calc R . .
C78 C 1.4320(4) 0.6494(2) 0.92451(18) 0.0222(12) Uani 1 1 d . . .
C79 C 1.2764(4) 0.6932(2) 0.8941(2) 0.0300(14) Uani 1 1 d . . .
H79A H 1.2406 0.7003 0.8618 0.036 Uiso 1 1 calc R . .
H79B H 1.3019 0.7264 0.9079 0.036 Uiso 1 1 calc R . .
C80 C 1.2106(4) 0.6701(2) 0.9267(2) 0.0315(14) Uani 1 1 d . . .
C81 C 1.1867(5) 0.6961(3) 0.9663(3) 0.0538(19) Uani 1 1 d . . .
H81A H 1.2111 0.7298 0.9740 0.065 Uiso 1 1 calc R . .
C82 C 1.1269(6) 0.6728(3) 0.9949(3) 0.066(2) Uani 1 1 d . . .
H82A H 1.1081 0.6905 1.0220 0.079 Uiso 1 1 calc R . .
C83 C 1.0950(5) 0.6239(3) 0.9836(3) 0.055(2) Uani 1 1 d . . .
H83A H 1.0549 0.6075 1.0037 0.067 Uiso 1 1 calc R . .
C84 C 1.1742(4) 0.6222(3) 0.9174(2) 0.0359(15) Uani 1 1 d . . .
H84A H 1.1894 0.6047 0.8894 0.043 Uiso 1 1 calc R . .
C85 C 2.1260(5) 0.5414(3) 0.4678(3) 0.052(2) Uani 1 1 d . . .
C86 C 2.2156(6) 0.5133(3) 0.4702(3) 0.062(2) Uani 1 1 d . . .
H86A H 2.2186 0.4869 0.4957 0.093 Uiso 1 1 calc R . .
H86B H 2.2685 0.5375 0.4776 0.093 Uiso 1 1 calc R . .
H86C H 2.2198 0.4965 0.4390 0.093 Uiso 1 1 calc R . .
C87 C 0.7829(7) 0.4515(4) 0.6611(3) 0.068(3) Uani 1 1 d . . .
C88 C 0.8299(8) 0.4014(4) 0.6557(4) 0.113(4) Uani 1 1 d U . .
H88A H 0.8940 0.4074 0.6477 0.169 Uiso 1 1 calc R . .
H88B H 0.7935 0.3815 0.6297 0.169 Uiso 1 1 calc R . .
H88C H 0.8336 0.3820 0.6862 0.169 Uiso 1 1 calc R . .
C89 C 0.6477(6) 0.6078(3) 0.4394(3) 0.054(2) Uani 1 1 d . . .
C90 C 0.5641(6) 0.5883(3) 0.4115(4) 0.079(3) Uani 1 1 d . . .
H90A H 0.5477 0.6100 0.3827 0.119 Uiso 1 1 calc R . .
H90B H 0.5118 0.5887 0.4311 0.119 Uiso 1 1 calc R . .
H90C H 0.5751 0.5527 0.4014 0.119 Uiso 1 1 calc R . .
C91 C 0.7417(5) 0.7855(3) 0.8040(2) 0.0426(17) Uani 1 1 d . . .
C92 C 0.7167(6) 0.8291(3) 0.8324(3) 0.057(2) Uani 1 1 d . . .
H92A H 0.7739 0.8489 0.8441 0.085 Uiso 1 1 calc R . .
H92B H 0.6875 0.8165 0.8602 0.085 Uiso 1 1 calc R . .
H92C H 0.6718 0.8514 0.8123 0.085 Uiso 1 1 calc R . .
C93 C 0.3268(4) 0.5217(3) 0.9502(2) 0.0372(16) Uani 1 1 d . . .
C94 C 0.3636(6) 0.5379(3) 0.9976(2) 0.063(2) Uani 1 1 d . . .
H94A H 0.3169 0.5597 1.0108 0.095 Uiso 1 1 calc R . .
H94B H 0.4219 0.5578 0.9963 0.095 Uiso 1 1 calc R . .
H94C H 0.3776 0.5075 1.0184 0.095 Uiso 1 1 calc R . .
Cl1 Cl 0.30554(11) 0.66132(6) 0.46155(6) 0.0384(4) Uani 1 1 d . . .
Cl2 Cl 0.20874(12) 0.73299(7) 0.26099(7) 0.0488(5) Uani 1 1 d . . .
Cl3 Cl 0.23698(10) 0.28528(6) 0.92991(5) 0.0303(3) Uani 1 1 d . . .
Cl5 Cl 0.19767(12) 0.47459(6) 0.62836(7) 0.0471(4) Uani 1 1 d . . .
Cl6 Cl 0.16029(10) 0.46933(6) 0.04433(6) 0.0399(4) Uani 1 1 d . . .
O1 O 0.2125(4) 0.6760(2) 0.4416(2) 0.0658(17) Uani 1 1 d . . .
O2 O 0.3023(4) 0.6255(2) 0.4996(2) 0.0655(17) Uani 1 1 d . . .
O3 O 0.3549(4) 0.7065(2) 0.4804(2) 0.0619(16) Uani 1 1 d . . .
O4 O 0.3535(4) 0.6379(2) 0.4257(2) 0.0721(17) Uani 1 1 d . . .
O5 O 0.1410(5) 0.7701(3) 0.2691(4) 0.118(3) Uani 1 1 d . . .
O6 O 0.2880(6) 0.7563(4) 0.2456(4) 0.151(4) Uani 1 1 d U . .
O7 O 0.2537(8) 0.7178(5) 0.3039(4) 0.173(4) Uani 1 1 d U . .
O8 O 0.1663(6) 0.6937(3) 0.2367(4) 0.134(3) Uani 1 1 d U . .
O9 O 0.2906(4) 0.3275(2) 0.91484(18) 0.0581(15) Uani 1 1 d . . .
O10 O 0.2990(3) 0.24747(19) 0.95494(17) 0.0486(13) Uani 1 1 d . . .
O11 O 0.1730(4) 0.3038(2) 0.96087(17) 0.0546(14) Uani 1 1 d . . .
O12 O 0.1845(3) 0.26214(16) 0.88756(14) 0.0351(11) Uani 1 1 d . . .
O17 O 0.1597(4) 0.5074(2) 0.6606(3) 0.080(2) Uani 1 1 d . . .
O18 O 0.2886(4) 0.4589(2) 0.6523(3) 0.082(2) Uani 1 1 d . . .
O19 O 0.1403(4) 0.4305(2) 0.6193(2) 0.0673(17) Uani 1 1 d . . .
O20 O 0.2064(5) 0.5018(3) 0.5856(2) 0.095(2) Uani 1 1 d U . .
O21 O 0.2400(4) 0.4817(2) 0.07839(18) 0.0601(16) Uani 1 1 d . . .
O22 O 0.1019(4) 0.4359(2) 0.0678(3) 0.078(2) Uani 1 1 d . . .
O23 O 0.1103(4) 0.5146(2) 0.0277(2) 0.0754(18) Uani 1 1 d . . .
O24 O 0.1939(4) 0.4438(3) 0.0048(2) 0.080(2) Uani 1 1 d . . .
O25 O 0.9238(5) 0.7016(3) 0.7283(4) 0.125(3) Uani 1 1 d U . .
Cl4 Cl 0.02618(16) 0.57625(16) 0.78185(11) 0.0799(11) Uani 0.80 1 d PU A 1
O13 O 0.0934(4) 0.5511(3) 0.8192(2) 0.091(2) Uani 1 1 d U A 1
O14 O -0.0323(6) 0.6058(5) 0.8037(4) 0.171(4) Uani 1 1 d U A 1
O15 O -0.0369(5) 0.5393(4) 0.7598(3) 0.112(3) Uani 1 1 d U A 1
O16 O 0.0754(4) 0.5963(3) 0.7465(3) 0.095(2) Uani 1 1 d U A 1
Cl4' Cl 0.0345(7) 0.5795(4) 0.7920(4) 0.043(2) Uiso 0.20 1 d P B 2

loop_
_atom_site_aniso_label
_atom_site_aniso_U_11
_atom_site_aniso_U_22
_atom_site_aniso_U_33
_atom_site_aniso_U_23
_atom_site_aniso_U_13
_atom_site_aniso_U_12
Eu1 0.01464(9) 0.02160(11) 0.01952(10) 0.00100(11) 0.00191(8) -0.00037(10)
Ag1 0.0384(2) 0.0388(3) 0.0539(3) -0.0012(2) -0.0009(2) -0.0070(2)
Ag2 0.0662(3) 0.0466(3) 0.0414(3) 0.0066(2) 0.0151(2) 0.0154(3)
Ag3 0.0746(4) 0.0847(5) 0.0890(5) -0.0034(4) 0.0182(4) 0.0190(4)
N1 0.0155(17) 0.0184(19) 0.0167(18) -0.0025(17) -0.0003(14) -0.0028(17)
N2 0.0157(18) 0.024(2) 0.023(2) 0.0009(18) 0.0005(16) -0.0011(17)
N3 0.024(2) 0.023(2) 0.024(2) 0.0013(18) -0.0016(18) 0.0045(18)
N4 0.037(3) 0.038(3) 0.046(3) -0.001(3) -0.008(2) 0.002(2)
N5 0.0174(18) 0.025(2) 0.020(2) -0.0007(17) 0.0020(16) -0.0017(17)
N6 0.0185(19) 0.024(2) 0.025(2) 0.0008(18) 0.0057(17) -0.0001(17)
N7 0.033(2) 0.039(3) 0.036(3) 0.005(2) 0.012(2) 0.006(2)
N8 0.0177(19) 0.023(2) 0.022(2) -0.0002(18) 0.0010(16) -0.0003(17)
N9 0.024(2) 0.024(2) 0.018(2) -0.0014(17) 0.0001(17) -0.0045(18)
N10 0.035(3) 0.040(3) 0.033(3) 0.002(2) -0.002(2) -0.009(2)
N11 0.0151(17) 0.026(2) 0.0147(18) -0.0008(18) 0.0019(14) -0.0013(18)
N12 0.0185(19) 0.022(2) 0.023(2) -0.0037(18) -0.0019(17) -0.0012(17)
N13 0.025(2) 0.030(2) 0.025(2) 0.0019(19) -0.0011(18) -0.0093(19)
N14 0.076(4) 0.064(4) 0.043(3) 0.004(3) -0.008(3) -0.047(3)
N15 0.0173(19) 0.027(2) 0.022(2) 0.0062(18) 0.0035(16) 0.0038(18)
N16 0.027(2) 0.033(2) 0.021(2) 0.0027(19) 0.0005(18) 0.010(2)
N17 0.046(3) 0.068(4) 0.055(4) -0.012(3) 0.001(3) 0.023(3)
N18 0.0126(17) 0.028(2) 0.019(2) 0.0011(17) 0.0027(15) -0.0007(16)
N19 0.0205(19) 0.025(2) 0.022(2) -0.0007(18) 0.0047(17) 0.0016(18)
N20 0.036(3) 0.040(3) 0.045(3) 0.001(2) 0.013(2) -0.004(2)
N21 0.065(4) 0.054(4) 0.073(4) -0.013(3) 0.012(3) 0.008(3)
N22 0.091(5) 0.068(5) 0.111(6) 0.000(4) 0.051(4) 0.020(4)
N23 0.102(6) 0.082(5) 0.048(4) 0.010(4) -0.017(4) 0.003(5)
N24 0.086(5) 0.060(4) 0.061(4) -0.003(3) 0.029(4) 0.000(4)
N25 0.050(3) 0.065(4) 0.040(3) 0.001(3) 0.010(3) 0.006(3)
C1 0.018(2) 0.023(3) 0.023(2) -0.001(2) 0.0030(19) 0.004(2)
C2 0.015(2) 0.022(2) 0.023(2) 0.002(2) -0.0025(19) 0.000(2)
C3 0.026(2) 0.024(3) 0.019(2) 0.005(2) 0.000(2) -0.003(2)
C4 0.027(3) 0.030(3) 0.024(3) 0.002(2) 0.003(2) -0.005(2)
C5 0.036(3) 0.035(3) 0.026(3) 0.004(3) 0.001(2) -0.009(3)
C6 0.052(4) 0.031(3) 0.034(3) 0.006(3) 0.000(3) -0.009(3)
C7 0.042(3) 0.022(3) 0.033(3) 0.002(2) 0.000(3) 0.001(3)
C8 0.030(3) 0.027(3) 0.021(2) 0.002(2) -0.008(2) -0.004(2)
C9 0.031(3) 0.033(3) 0.033(3) -0.002(3) -0.002(2) 0.011(3)
C10 0.026(2) 0.033(3) 0.030(3) -0.007(3) 0.001(2) 0.004(2)
C11 0.056(4) 0.031(3) 0.060(4) -0.002(3) -0.017(4) 0.002(3)
C12 0.058(4) 0.037(4) 0.083(5) 0.009(4) -0.028(4) 0.013(3)
C13 0.034(3) 0.040(4) 0.042(3) 0.005(3) -0.003(3) 0.011(3)
C14 0.042(3) 0.037(3) 0.050(4) 0.008(3) -0.008(3) 0.008(3)
C15 0.019(2) 0.027(3) 0.021(2) 0.001(2) 0.0057(19) -0.003(2)
C16 0.017(2) 0.022(2) 0.023(2) -0.001(2) 0.0027(19) 0.004(2)
C17 0.017(2) 0.027(3) 0.025(2) -0.004(2) 0.0004(19) 0.006(2)
C18 0.024(2) 0.027(3) 0.036(3) -0.004(2) 0.005(2) 0.005(2)
C19 0.029(3) 0.042(3) 0.031(3) -0.010(3) -0.006(2) 0.001(3)
C20 0.036(3) 0.063(4) 0.023(3) 0.001(3) 0.000(2) 0.008(3)
C21 0.032(3) 0.052(4) 0.023(3) 0.006(3) 0.004(2) 0.004(3)
C22 0.022(2) 0.025(3) 0.024(2) -0.004(2) 0.001(2) 0.002(2)
C23 0.029(3) 0.028(3) 0.029(3) 0.006(2) 0.007(2) 0.000(2)
C24 0.023(2) 0.035(3) 0.032(3) 0.003(2) 0.011(2) 0.001(2)
C25 0.041(3) 0.073(5) 0.029(3) 0.010(3) 0.015(3) 0.015(3)
C26 0.038(3) 0.074(5) 0.046(4) 0.016(4) 0.005(3) 0.025(3)
C27 0.029(3) 0.049(4) 0.048(4) 0.005(3) 0.009(3) 0.009(3)
C28 0.029(3) 0.031(3) 0.037(3) 0.004(3) 0.008(2) 0.001(2)
C29 0.015(2) 0.027(3) 0.022(2) -0.002(2) 0.0012(19) -0.003(2)
C30 0.021(2) 0.021(2) 0.019(2) 0.001(2) 0.0050(19) -0.004(2)
C31 0.030(2) 0.016(2) 0.032(3) 0.003(2) 0.013(2) 0.000(2)
C32 0.025(3) 0.025(3) 0.040(3) 0.008(2) 0.007(2) -0.002(2)
C33 0.028(3) 0.023(3) 0.043(3) 0.001(2) 0.012(2) -0.002(2)
C34 0.040(3) 0.022(3) 0.047(3) -0.009(3) 0.015(3) -0.004(2)
C35 0.036(3) 0.026(3) 0.028(3) -0.005(2) 0.006(2) -0.007(2)
C36 0.024(2) 0.020(2) 0.028(3) 0.002(2) 0.006(2) -0.006(2)
C37 0.028(3) 0.028(3) 0.025(3) 0.001(2) -0.004(2) -0.005(2)
C38 0.026(3) 0.034(3) 0.029(3) 0.004(2) -0.007(2) -0.006(2)
C39 0.034(3) 0.053(4) 0.052(4) -0.014(3) 0.002(3) -0.006(3)
C40 0.020(3) 0.083(5) 0.059(4) -0.012(4) 0.012(3) -0.018(3)
C41 0.033(3) 0.058(4) 0.043(4) 0.002(3) -0.002(3) -0.017(3)
C42 0.031(3) 0.038(3) 0.030(3) 0.002(3) -0.001(2) -0.009(3)
C43 0.018(2) 0.031(3) 0.024(3) 0.003(2) 0.0048(19) -0.005(2)
C44 0.017(2) 0.031(3) 0.020(2) -0.001(2) -0.0029(19) -0.005(2)
C45 0.026(3) 0.025(3) 0.022(2) -0.002(2) -0.007(2) -0.003(2)
C46 0.024(2) 0.032(3) 0.028(3) -0.004(2) -0.001(2) -0.001(2)
C47 0.037(3) 0.038(3) 0.038(3) -0.012(3) -0.002(3) 0.009(3)
C48 0.050(4) 0.025(3) 0.047(4) -0.011(3) -0.009(3) 0.006(3)
C49 0.049(3) 0.021(3) 0.038(3) -0.001(2) -0.011(3) -0.012(3)
C50 0.029(3) 0.027(3) 0.027(3) 0.001(2) -0.006(2) -0.001(2)
C51 0.045(3) 0.031(3) 0.026(3) 0.003(2) 0.003(2) -0.019(3)
C52 0.027(3) 0.040(3) 0.034(3) 0.001(3) 0.003(2) -0.008(3)
C53 0.055(4) 0.072(5) 0.076(5) 0.030(4) -0.031(4) -0.034(4)
C54 0.071(5) 0.101(6) 0.083(6) 0.046(5) -0.034(5) -0.046(5)
C55 0.040(4) 0.088(6) 0.052(4) 0.001(4) -0.008(3) -0.034(4)
C56 0.074(5) 0.056(4) 0.040(4) 0.014(3) -0.017(3) -0.039(4)
C57 0.012(2) 0.035(3) 0.026(2) 0.002(2) -0.0002(18) 0.002(2)
C58 0.025(2) 0.031(3) 0.021(2) 0.001(2) 0.005(2) 0.012(2)
C59 0.025(2) 0.024(3) 0.036(3) 0.005(2) 0.007(2) 0.008(2)
C60 0.031(3) 0.027(3) 0.038(3) 0.005(2) 0.008(2) 0.005(2)
C61 0.045(3) 0.024(3) 0.052(4) 0.008(3) 0.020(3) 0.007(3)
C62 0.064(4) 0.031(3) 0.046(3) 0.022(3) 0.027(3) 0.021(3)
C63 0.047(3) 0.037(3) 0.031(3) 0.010(3) 0.011(3) 0.023(3)
C64 0.030(3) 0.028(3) 0.030(3) 0.009(2) 0.009(2) 0.012(2)
C65 0.034(3) 0.044(3) 0.024(3) -0.002(3) -0.001(2) 0.015(3)
C66 0.025(3) 0.038(3) 0.029(3) 0.003(3) 0.000(2) 0.005(2)
C67 0.033(3) 0.065(5) 0.040(3) 0.007(3) 0.001(3) 0.006(3)
C68 0.048(4) 0.067(5) 0.044(4) 0.011(4) -0.013(3) 0.010(4)
C69 0.026(3) 0.045(4) 0.079(5) 0.000(4) -0.014(3) 0.004(3)
C70 0.050(4) 0.079(5) 0.041(4) -0.002(4) -0.001(3) 0.033(4)
C71 0.015(2) 0.030(3) 0.030(3) 0.000(2) 0.005(2) 0.003(2)
C72 0.020(2) 0.025(3) 0.020(2) 0.000(2) 0.0029(19) 0.000(2)
C73 0.021(2) 0.023(3) 0.021(2) 0.002(2) 0.0041(19) -0.003(2)
C74 0.015(2) 0.028(3) 0.027(3) 0.003(2) 0.0009(19) 0.000(2)
C75 0.023(2) 0.036(3) 0.025(3) 0.006(2) 0.005(2) -0.005(2)
C76 0.038(3) 0.031(3) 0.020(3) -0.001(2) 0.004(2) -0.009(2)
C77 0.027(2) 0.028(3) 0.025(3) -0.002(2) 0.010(2) -0.004(2)
C78 0.022(2) 0.021(2) 0.023(2) 0.003(2) 0.004(2) -0.002(2)
C79 0.026(3) 0.035(3) 0.030(3) 0.000(2) 0.009(2) 0.006(2)
C80 0.025(3) 0.035(3) 0.034(3) 0.000(3) 0.006(2) 0.006(2)
C81 0.068(4) 0.038(4) 0.063(4) -0.012(3) 0.040(3) -0.013(3)
C82 0.091(5) 0.048(4) 0.072(4) -0.021(3) 0.058(4) -0.018(4)
C83 0.065(4) 0.051(4) 0.060(4) 0.004(3) 0.041(3) -0.002(4)
C84 0.033(3) 0.043(3) 0.033(3) -0.001(3) 0.008(2) 0.002(3)
C85 0.051(4) 0.041(4) 0.060(4) -0.016(3) -0.001(3) 0.010(3)
C86 0.054(4) 0.056(5) 0.074(5) -0.010(4) 0.003(4) 0.001(4)
C87 0.074(5) 0.081(6) 0.049(4) -0.006(4) 0.011(4) 0.002(5)
C88 0.101(7) 0.112(7) 0.115(7) -0.051(6) -0.023(6) 0.045(6)
C89 0.068(5) 0.046(4) 0.049(4) 0.007(3) 0.008(4) 0.014(4)
C90 0.058(5) 0.054(5) 0.128(8) -0.025(5) 0.018(5) 0.002(4)
C91 0.045(3) 0.039(4) 0.042(4) 0.010(3) 0.001(3) -0.011(3)
C92 0.081(5) 0.040(4) 0.044(4) 0.004(3) -0.008(4) -0.001(4)
C93 0.036(3) 0.045(4) 0.032(3) 0.006(3) 0.009(3) -0.002(3)
C94 0.075(5) 0.083(5) 0.030(3) 0.011(4) -0.002(3) -0.038(4)
Cl1 0.0384(7) 0.0356(8) 0.0414(8) 0.0054(7) 0.0065(6) 0.0002(6)
Cl2 0.0365(8) 0.0423(9) 0.0635(11) -0.0067(8) -0.0081(8) -0.0033(7)
Cl3 0.0290(6) 0.0319(7) 0.0279(6) -0.0018(6) -0.0038(5) -0.0002(6)
Cl5 0.0400(8) 0.0358(8) 0.0622(10) -0.0058(8) -0.0058(8) 0.0012(7)
Cl6 0.0305(7) 0.0463(9) 0.0405(8) 0.0064(7) -0.0046(6) -0.0010(7)
O1 0.053(3) 0.074(4) 0.065(3) -0.011(3) -0.013(3) 0.022(3)
O2 0.081(4) 0.055(3) 0.061(3) 0.023(3) 0.011(3) 0.001(3)
O3 0.065(3) 0.047(3) 0.073(4) -0.003(3) 0.007(3) -0.006(3)
O4 0.069(3) 0.072(4) 0.083(4) -0.024(3) 0.039(3) -0.008(3)
O5 0.076(4) 0.099(5) 0.177(8) -0.028(5) 0.010(5) 0.033(4)
O6 0.105(5) 0.148(7) 0.209(9) -0.025(7) 0.051(6) -0.033(5)
O7 0.195(8) 0.187(8) 0.114(6) -0.013(6) -0.061(6) 0.063(7)
O8 0.103(5) 0.124(5) 0.175(7) -0.082(5) 0.018(5) -0.047(5)
O9 0.060(3) 0.056(3) 0.051(3) 0.014(2) -0.018(2) -0.032(2)
O10 0.047(3) 0.045(3) 0.049(3) 0.005(2) -0.014(2) 0.010(2)
O11 0.056(3) 0.069(3) 0.038(2) -0.016(2) 0.003(2) 0.020(3)
O12 0.036(2) 0.038(2) 0.029(2) -0.0090(18) -0.0025(17) -0.0055(19)
O17 0.059(3) 0.074(4) 0.104(5) -0.029(4) -0.003(3) 0.018(3)
O18 0.038(3) 0.074(4) 0.125(5) 0.000(4) -0.019(3) 0.001(3)
O19 0.064(3) 0.062(3) 0.071(4) -0.010(3) -0.010(3) -0.025(3)
O20 0.125(5) 0.078(4) 0.077(4) 0.028(3) -0.001(4) -0.030(4)
O21 0.045(3) 0.088(4) 0.044(3) 0.003(3) -0.006(2) -0.007(3)
O22 0.048(3) 0.056(3) 0.135(5) 0.036(3) 0.027(3) 0.007(3)
O23 0.083(4) 0.072(4) 0.072(4) 0.030(3) 0.011(3) 0.034(3)
O24 0.071(4) 0.100(5) 0.064(3) -0.036(3) -0.005(3) 0.015(4)
O25 0.069(4) 0.094(4) 0.202(7) -0.080(5) -0.026(5) 0.013(4)
Cl4 0.0213(9) 0.160(3) 0.0598(14) -0.0165(17) 0.0105(9) 0.0044(14)
O13 0.039(3) 0.158(6) 0.074(4) 0.004(4) 0.004(3) 0.003(4)
O14 0.096(5) 0.254(8) 0.169(7) -0.054(7) 0.037(5) 0.045(6)
O15 0.070(4) 0.163(6) 0.098(5) 0.032(5) -0.004(4) -0.035(4)
O16 0.046(3) 0.144(6) 0.098(4) 0.007(4) 0.018(3) -0.012(4)

loop_
_atom_type_symbol
_atom_type_description
_atom_type_scat_dispersion_real
_atom_type_scat_dispersion_imag
_atom_type_scat_source
C C 0.0033 0.0016 'International Tables Vol C Tables 4.2.6.8 and 6.1.1.4'
H H 0.0000 0.0000 'International Tables Vol C Tables 4.2.6.8 and 6.1.1.4'
N N 0.0061 0.0033 'International Tables Vol C Tables 4.2.6.8 and 6.1.1.4'
O O 0.0106 0.0060 'International Tables Vol C Tables 4.2.6.8 and 6.1.1.4'
Cl Cl 0.1484 0.1585 'International Tables Vol C Tables 4.2.6.8 and 6.1.1.4'
Ag Ag -0.8971 1.1015 'International Tables Vol C Tables 4.2.6.8 and 6.1.1.4'
Eu Eu -0.1578 3.6682 'International Tables Vol C Tables 4.2.6.8 and 6.1.1.4'

loop_
_geom_angle_atom_site_label_1
_geom_angle_atom_site_label_2
_geom_angle_atom_site_label_3
_geom_angle
_geom_angle_site_symmetry_1
_geom_angle_site_symmetry_3
N5 Eu1 N15 74.28(14) . .
N5 Eu1 N2 99.81(14) . .
N15 Eu1 N2 173.44(14) . .
N5 Eu1 N18 174.15(14) . .
N15 Eu1 N18 100.20(14) . .
N2 Eu1 N18 85.80(14) . .
N5 Eu1 N8 102.77(14) . .
N15 Eu1 N8 84.55(14) . .
N2 Eu1 N8 99.74(13) . .
N18 Eu1 N8 74.43(14) . .
N5 Eu1 N12 84.47(14) . .
N15 Eu1 N12 102.32(14) . .
N2 Eu1 N12 73.91(13) . .
N18 Eu1 N12 98.79(14) . .
N8 Eu1 N12 171.25(14) . .
N5 Eu1 N1 62.95(12) . .
N15 Eu1 N1 115.58(13) . .
N2 Eu1 N1 62.89(13) . .
N18 Eu1 N1 118.98(12) . .
N8 Eu1 N1 62.64(13) . .
N12 Eu1 N1 117.83(13) . .
N5 Eu1 N11 115.67(12) . .
N15 Eu1 N11 62.79(13) . .
N2 Eu1 N11 118.65(13) . .
N18 Eu1 N11 62.29(12) . .
N8 Eu1 N11 117.25(13) . .
N12 Eu1 N11 62.57(13) . .
N1 Eu1 N11 178.29(12) . .
N5 Eu1 C58 76.42(13) . .
N15 Eu1 C58 22.16(14) . .
N2 Eu1 C58 154.53(14) . .
N18 Eu1 C58 99.23(13) . .
N8 Eu1 C58 105.67(14) . .
N12 Eu1 C58 80.63(14) . .
N1 Eu1 C58 131.73(13) . .
N11 Eu1 C58 46.56(13) . .
N4 Ag1 N20 167.1(2) . 1_655
N7 Ag2 N10 127.12(19) . 4_575
N7 Ag2 N21 97.1(2) . .
N10 Ag2 N21 111.6(2) 4_575 .
N17 Ag3 O25 104.5(3) . .
N17 Ag3 N14 162.8(2) . 2_756
O25 Ag3 N14 90.7(3) . 2_756
C1 N1 C29 109.5(4) . .
C1 N1 C15 109.2(4) . .
C29 N1 C15 110.1(4) . .
C1 N1 Eu1 109.1(3) . .
C29 N1 Eu1 109.9(3) . .
C15 N1 Eu1 109.0(3) . .
C2 N2 C3 104.8(4) . .
C2 N2 Eu1 115.2(3) . .
C3 N2 Eu1 133.0(3) . .
C2 N3 C8 107.3(4) . .
C2 N3 C9 126.3(5) . .
C8 N3 C9 125.9(5) . .
C13 N4 C14 116.1(6) . .
C13 N4 Ag1 124.3(4) . .
C14 N4 Ag1 118.5(4) . .
C16 N5 C17 105.2(4) . .
C16 N5 Eu1 114.6(3) . .
C17 N5 Eu1 132.8(3) . .
C16 N6 C22 106.5(4) . .
C16 N6 C23 127.0(4) . .
C22 N6 C23 126.1(4) . .
C27 N7 C28 117.5(5) . .
C27 N7 Ag2 121.4(4) . .
C28 N7 Ag2 121.0(4) . .
C30 N8 C31 105.3(4) . .
C30 N8 Eu1 113.9(3) . .
C31 N8 Eu1 129.0(3) . .
C30 N9 C36 107.2(4) . .
C30 N9 C37 127.3(4) . .
C36 N9 C37 125.5(4) . .
C42 N10 C41 117.0(6) . .
C42 N10 Ag2 120.4(4) . 4_576
C41 N10 Ag2 122.6(4) . 4_576
C43 N11 C71 110.2(4) . .
C43 N11 C57 110.0(4) . .
C71 N11 C57 110.6(4) . .
C43 N11 Eu1 109.6(3) . .
C71 N11 Eu1 108.3(3) . .
C57 N11 Eu1 108.2(3) . .
C44 N12 C45 105.1(4) . .
C44 N12 Eu1 113.0(3) . .
C45 N12 Eu1 129.6(3) . .
C44 N13 C50 106.3(5) . .
C44 N13 C51 127.2(5) . .
C50 N13 C51 125.9(5) . .
C55 N14 C56 117.7(7) . .
C55 N14 Ag3 119.2(5) . 2_746
C56 N14 Ag3 122.1(5) . 2_746
C58 N15 C59 104.3(4) . .
C58 N15 Eu1 112.5(3) . .
C59 N15 Eu1 129.6(3) . .
C58 N16 C64 107.2(4) . .
C58 N16 C65 125.6(5) . .
C64 N16 C65 126.3(5) . .
C69 N17 C70 115.3(6) . .
C69 N17 Ag3 118.5(5) . .
C70 N17 Ag3 125.8(5) . .
C72 N18 C73 104.6(4) . .
C72 N18 Eu1 114.6(3) . .
C73 N18 Eu1 131.4(3) . .
C72 N19 C78 106.6(4) . .
C72 N19 C79 128.7(4) . .
C78 N19 C79 124.6(4) . .
C84 N20 C83 117.7(6) . .
C84 N20 Ag1 118.7(4) . 1_455
C83 N20 Ag1 123.7(5) . 1_455
C85 N21 Ag2 173.2(7) . .
N1 C1 C2 108.5(4) . .
N1 C1 H1A 110.0 . .
C2 C1 H1A 110.0 . .
N1 C1 H1B 110.0 . .
C2 C1 H1B 110.0 . .
H1A C1 H1B 108.4 . .
N2 C2 N3 112.6(5) . .
N2 C2 C1 122.2(4) . .
N3 C2 C1 125.3(5) . .
C8 C3 C4 121.5(5) . .
C8 C3 N2 108.9(5) . .
C4 C3 N2 129.6(5) . .
C5 C4 C3 116.9(5) . .
C5 C4 H4A 121.6 . .
C3 C4 H4A 121.6 . .
C4 C5 C6 121.0(6) . .
C4 C5 H5A 119.5 . .
C6 C5 H5A 119.5 . .
C7 C6 C5 122.1(6) . .
C7 C6 H6A 119.0 . .
C5 C6 H6A 119.0 . .
C6 C7 C8 117.0(6) . .
C6 C7 H7A 121.5 . .
C8 C7 H7A 121.5 . .
N3 C8 C3 106.3(5) . .
N3 C8 C7 132.2(5) . .
C3 C8 C7 121.4(5) . .
N3 C9 C10 114.8(5) . .
N3 C9 H9A 108.6 . .
C10 C9 H9A 108.6 . .
N3 C9 H9B 108.6 . .
C10 C9 H9B 108.6 . .
H9A C9 H9B 107.5 . .
C14 C10 C11 117.3(6) . .
C14 C10 C9 121.9(6) . .
C11 C10 C9 120.8(6) . .
C10 C11 C12 118.8(6) . .
C10 C11 H11A 120.6 . .
C12 C11 H11A 120.6 . .
C13 C12 C11 119.7(7) . .
C13 C12 H12A 120.1 . .
C11 C12 H12A 120.1 . .
N4 C13 C12 122.6(6) . .
N4 C13 H13A 118.7 . .
C12 C13 H13A 118.7 . .
C10 C14 N4 125.3(6) . .
C10 C14 H14A 117.4 . .
N4 C14 H14A 117.4 . .
N1 C15 C16 107.5(4) . .
N1 C15 H15A 110.2 . .
C16 C15 H15A 110.2 . .
N1 C15 H15B 110.2 . .
C16 C15 H15B 110.2 . .
H15A C15 H15B 108.5 . .
N5 C16 N6 112.9(4) . .
N5 C16 C15 123.0(5) . .
N6 C16 C15 124.2(4) . .
C18 C17 C22 120.2(5) . .
C18 C17 N5 130.6(5) . .
C22 C17 N5 109.2(4) . .
C17 C18 C19 117.4(5) . .
C17 C18 H18A 121.3 . .
C19 C18 H18A 121.3 . .
C18 C19 C20 121.0(5) . .
C18 C19 H19A 119.5 . .
C20 C19 H19A 119.5 . .
C21 C20 C19 122.3(5) . .
C21 C20 H20A 118.9 . .
C19 C20 H20A 118.9 . .
C20 C21 C22 116.0(6) . .
C20 C21 H21A 122.0 . .
C22 C21 H21A 122.0 . .
N6 C22 C21 130.5(5) . .
N6 C22 C17 106.2(4) . .
C21 C22 C17 123.2(5) . .
N6 C23 C24 112.3(5) . .
N6 C23 H23A 109.1 . .
C24 C23 H23A 109.1 . .
N6 C23 H23B 109.1 . .
C24 C23 H23B 109.1 . .
H23A C23 H23B 107.9 . .
C28 C24 C25 117.1(5) . .
C28 C24 C23 121.0(5) . .
C25 C24 C23 121.9(5) . .
C26 C25 C24 118.9(6) . .
C26 C25 H25A 120.6 . .
C24 C25 H25A 120.6 . .
C27 C26 C25 120.0(6) . .
C27 C26 H26A 120.0 . .
C25 C26 H26A 120.0 . .
N7 C27 C26 122.6(6) . .
N7 C27 H27A 118.7 . .
C26 C27 H27A 118.7 . .
N7 C28 C24 123.8(5) . .
N7 C28 H28A 118.1 . .
C24 C28 H28A 118.1 . .
C30 C29 N1 108.8(4) . .
C30 C29 H29A 109.9 . .
N1 C29 H29A 109.9 . .
C30 C29 H29B 109.9 . .
N1 C29 H29B 109.9 . .
H29A C29 H29B 108.3 . .
N8 C30 N9 112.9(4) . .
N8 C30 C29 123.0(4) . .
N9 C30 C29 124.0(4) . .
C32 C31 C36 120.3(5) . .
C32 C31 N8 130.2(5) . .
C36 C31 N8 109.4(4) . .
C33 C32 C31 117.1(5) . .
C33 C32 H32A 121.4 . .
C31 C32 H32A 121.4 . .
C32 C33 C34 121.1(5) . .
C32 C33 H33A 119.5 . .
C34 C33 H33A 119.5 . .
C35 C34 C33 122.3(6) . .
C35 C34 H34A 118.9 . .
C33 C34 H34A 118.9 . .
C36 C35 C34 116.3(5) . .
C36 C35 H35A 121.9 . .
C34 C35 H35A 121.9 . .
C35 C36 N9 132.0(5) . .
C35 C36 C31 122.7(5) . .
N9 C36 C31 105.2(4) . .
N9 C37 C38 112.3(4) . .
N9 C37 H37A 109.2 . .
C38 C37 H37A 109.2 . .
N9 C37 H37B 109.2 . .
C38 C37 H37B 109.2 . .
H37A C37 H37B 107.9 . .
C42 C38 C39 118.1(6) . .
C42 C38 C37 120.4(5) . .
C39 C38 C37 121.5(6) . .
C40 C39 C38 118.3(7) . .
C40 C39 H39A 120.9 . .
C38 C39 H39A 120.9 . .
C41 C40 C39 119.7(7) . .
C41 C40 H40A 120.1 . .
C39 C40 H40A 120.1 . .
N10 C41 C40 123.1(6) . .
N10 C41 H41A 118.5 . .
C40 C41 H41A 118.5 . .
N10 C42 C38 123.8(6) . .
N10 C42 H42A 118.1 . .
C38 C42 H42A 118.1 . .
N11 C43 C44 109.7(4) . .
N11 C43 H43A 109.7 . .
C44 C43 H43A 109.7 . .
N11 C43 H43B 109.7 . .
C44 C43 H43B 109.7 . .
H43A C43 H43B 108.2 . .
N12 C44 N13 114.0(5) . .
N12 C44 C43 122.5(5) . .
N13 C44 C43 123.6(5) . .
C50 C45 N12 108.8(5) . .
C50 C45 C46 120.4(5) . .
N12 C45 C46 130.8(5) . .
C47 C46 C45 117.0(6) . .
C47 C46 H46A 121.5 . .
C45 C46 H46A 121.5 . .
C46 C47 C48 122.1(6) . .
C46 C47 H47A 118.9 . .
C48 C47 H47A 118.9 . .
C49 C48 C47 122.1(6) . .
C49 C48 H48A 118.9 . .
C47 C48 H48A 118.9 . .
C48 C49 C50 116.1(6) . .
C48 C49 H49A 121.9 . .
C50 C49 H49A 121.9 . .
N13 C50 C45 105.8(5) . .
N13 C50 C49 132.0(6) . .
C45 C50 C49 122.2(6) . .
N13 C51 C52 112.6(5) . .
N13 C51 H51A 109.1 . .
C52 C51 H51A 109.1 . .
N13 C51 H51B 109.1 . .
C52 C51 H51B 109.1 . .
H51A C51 H51B 107.8 . .
C53 C52 C56 118.0(6) . .
C53 C52 C51 123.1(6) . .
C56 C52 C51 118.9(5) . .
C52 C53 C54 118.8(8) . .
C52 C53 H53A 120.6 . .
C54 C53 H53A 120.6 . .
C55 C54 C53 118.4(8) . .
C55 C54 H54A 120.8 . .
C53 C54 H54A 120.8 . .
N14 C55 C54 123.8(7) . .
N14 C55 H55A 118.1 . .
C54 C55 H55A 118.1 . .
C52 C56 N14 123.0(6) . .
C52 C56 H56A 118.5 . .
N14 C56 H56A 118.5 . .
C58 C57 N11 108.5(4) . .
C58 C57 H57A 110.0 . .
N11 C57 H57A 110.0 . .
C58 C57 H57B 110.0 . .
N11 C57 H57B 110.0 . .
H57A C57 H57B 108.4 . .
N15 C58 N16 113.2(5) . .
N15 C58 C57 123.1(5) . .
N16 C58 C57 123.7(5) . .
N15 C58 Eu1 45.3(3) . .
N16 C58 Eu1 144.3(4) . .
C57 C58 Eu1 83.5(3) . .
C64 C59 C60 120.3(5) . .
C64 C59 N15 109.6(5) . .
C60 C59 N15 130.0(5) . .
C61 C60 C59 117.2(6) . .
C61 C60 H60A 121.4 . .
C59 C60 H60A 121.4 . .
C60 C61 C62 121.1(6) . .
C60 C61 H61A 119.4 . .
C62 C61 H61A 119.4 . .
C63 C62 C61 122.7(6) . .
C63 C62 H62A 118.6 . .
C61 C62 H62A 118.6 . .
C64 C63 C62 115.3(6) . .
C64 C63 H63A 122.3 . .
C62 C63 H63A 122.3 . .
C63 C64 N16 130.9(5) . .
C63 C64 C59 123.3(5) . .
N16 C64 C59 105.6(5) . .
N16 C65 C66 115.4(5) . .
N16 C65 H65A 108.4 . .
C66 C65 H65A 108.4 . .
N16 C65 H65B 108.4 . .
C66 C65 H65B 108.4 . .
H65A C65 H65B 107.5 . .
C70 C66 C67 117.8(6) . .
C70 C66 C65 123.0(5) . .
C67 C66 C65 119.1(6) . .
C68 C67 C66 119.8(7) . .
C68 C67 H67A 120.1 . .
C66 C67 H67A 120.1 . .
C69 C68 C67 118.5(7) . .
C69 C68 H68A 120.7 . .
C67 C68 H68A 120.7 . .
N17 C69 C68 124.2(6) . .
N17 C69 H69A 117.9 . .
C68 C69 H69A 117.9 . .
C66 C70 N17 124.3(6) . .
C66 C70 H70A 117.8 . .
N17 C70 H70A 117.8 . .
N11 C71 C72 108.6(4) . .
N11 C71 H71A 110.0 . .
C72 C71 H71A 110.0 . .
N11 C71 H71B 110.0 . .
C72 C71 H71B 110.0 . .
H71A C71 H71B 108.4 . .
N18 C72 N19 113.7(4) . .
N18 C72 C71 122.2(5) . .
N19 C72 C71 124.1(4) . .
C78 C73 C74 120.8(5) . .
C78 C73 N18 109.3(4) . .
C74 C73 N18 129.9(5) . .
C75 C74 C73 116.9(5) . .
C75 C74 H74A 121.6 . .
C73 C74 H74A 121.6 . .
C74 C75 C76 121.1(5) . .
C74 C75 H75A 119.4 . .
C76 C75 H75A 119.4 . .
C77 C76 C75 122.1(5) . .
C77 C76 H76A 118.9 . .
C75 C76 H76A 118.9 . .
C76 C77 C78 116.1(5) . .
C76 C77 H77A 122.0 . .
C78 C77 H77A 122.0 . .
C77 C78 C73 123.0(5) . .
C77 C78 N19 131.2(5) . .
C73 C78 N19 105.7(4) . .
N19 C79 C80 110.7(5) . .
N19 C79 H79A 109.5 . .
C80 C79 H79A 109.5 . .
N19 C79 H79B 109.5 . .
C80 C79 H79B 109.5 . .
H79A C79 H79B 108.1 . .
C84 C80 C81 118.3(6) . .
C84 C80 C79 119.8(5) . .
C81 C80 C79 122.0(6) . .
C80 C81 C82 119.1(7) . .
C80 C81 H81A 120.4 . .
C82 C81 H81A 120.4 . .
C83 C82 C81 119.0(7) . .
C83 C82 H82A 120.5 . .
C81 C82 H82A 120.5 . .
N20 C83 C82 121.9(7) . .
N20 C83 H83A 119.0 . .
C82 C83 H83A 119.0 . .
N20 C84 C80 123.9(6) . .
N20 C84 H84A 118.0 . .
C80 C84 H84A 118.0 . .
N21 C85 C86 178.0(10) . .
C85 C86 H86A 109.5 . .
C85 C86 H86B 109.5 . .
H86A C86 H86B 109.5 . .
C85 C86 H86C 109.5 . .
H86A C86 H86C 109.5 . .
H86B C86 H86C 109.5 . .
N22 C87 C88 174.6(11) . .
C87 C88 H88A 109.5 . .
C87 C88 H88B 109.5 . .
H88A C88 H88B 109.5 . .
C87 C88 H88C 109.5 . .
H88A C88 H88C 109.5 . .
H88B C88 H88C 109.5 . .
N23 C89 C90 177.7(10) . .
C89 C90 H90A 109.5 . .
C89 C90 H90B 109.5 . .
H90A C90 H90B 109.5 . .
C89 C90 H90C 109.5 . .
H90A C90 H90C 109.5 . .
H90B C90 H90C 109.5 . .
N24 C91 C92 179.4(9) . .
C91 C92 H92A 109.5 . .
C91 C92 H92B 109.5 . .
H92A C92 H92B 109.5 . .
C91 C92 H92C 109.5 . .
H92A C92 H92C 109.5 . .
H92B C92 H92C 109.5 . .
N25 C93 C94 178.6(8) . .
C93 C94 H94A 109.5 . .
C93 C94 H94B 109.5 . .
H94A C94 H94B 109.5 . .
C93 C94 H94C 109.5 . .
H94A C94 H94C 109.5 . .
H94B C94 H94C 109.5 . .
O2 Cl1 O4 108.4(4) . .
O2 Cl1 O1 110.3(4) . .
O4 Cl1 O1 110.5(4) . .
O2 Cl1 O3 108.9(3) . .
O4 Cl1 O3 110.3(4) . .
O1 Cl1 O3 108.3(3) . .
O8 Cl2 O7 111.4(7) . .
O8 Cl2 O6 120.5(6) . .
O7 Cl2 O6 95.1(7) . .
O8 Cl2 O5 109.3(5) . .
O7 Cl2 O5 108.4(7) . .
O6 Cl2 O5 110.9(6) . .
O11 Cl3 O9 109.5(3) . .
O11 Cl3 O10 109.8(3) . .
O9 Cl3 O10 110.2(3) . .
O11 Cl3 O12 109.4(3) . .
O9 Cl3 O12 108.5(3) . .
O10 Cl3 O12 109.6(3) . .
O17 Cl5 O20 109.1(4) . .
O17 Cl5 O19 110.0(4) . .
O20 Cl5 O19 111.6(4) . .
O17 Cl5 O18 106.0(4) . .
O20 Cl5 O18 111.2(5) . .
O19 Cl5 O18 108.8(4) . .
O23 Cl6 O21 110.9(4) . .
O23 Cl6 O22 110.8(4) . .
O21 Cl6 O22 107.2(4) . .
O23 Cl6 O24 109.7(4) . .
O21 Cl6 O24 107.5(3) . .
O22 Cl6 O24 110.6(4) . .
O14 Cl4 O16 121.1(7) . .
O14 Cl4 O15 100.8(6) . .
O16 Cl4 O15 107.5(5) . .
O14 Cl4 O13 108.5(6) . .
O16 Cl4 O13 109.0(4) . .
O15 Cl4 O13 109.3(5) . .

loop_
_geom_bond_atom_site_label_1
_geom_bond_atom_site_label_2
_geom_bond_distance
_geom_bond_site_symmetry_2
Eu1 N5 2.512(4) .
Eu1 N15 2.514(4) .
Eu1 N2 2.514(4) .
Eu1 N18 2.514(4) .
Eu1 N8 2.523(4) .
Eu1 N12 2.541(4) .
Eu1 N1 2.653(4) .
Eu1 N11 2.662(4) .
Eu1 C58 3.265(5) .
Ag1 N4 2.143(5) .
Ag1 N20 2.154(5) 1_655
Ag2 N7 2.295(5) .
Ag2 N10 2.297(5) 4_575
Ag2 N21 2.402(7) .
Ag3 N17 2.160(6) .
Ag3 O25 2.209(9) .
Ag3 N14 2.215(6) 2_756
N1 C1 1.472(6) .
N1 C29 1.481(6) .
N1 C15 1.485(6) .
N2 C2 1.334(6) .
N2 C3 1.400(7) .
N3 C2 1.345(7) .
N3 C8 1.375(7) .
N3 C9 1.466(7) .
N4 C13 1.329(8) .
N4 C14 1.356(8) .
N5 C16 1.329(6) .
N5 C17 1.396(6) .
N6 C16 1.361(7) .
N6 C22 1.389(6) .
N6 C23 1.467(7) .
N7 C27 1.317(8) .
N7 C28 1.343(8) .
N8 C30 1.320(6) .
N8 C31 1.399(7) .
N9 C30 1.356(6) .
N9 C36 1.394(7) .
N9 C37 1.471(6) .
N10 C42 1.340(8) .
N10 C41 1.345(9) .
N10 Ag2 2.297(5) 4_576
N11 C43 1.474(7) .
N11 C71 1.475(7) .
N11 C57 1.484(6) .
N12 C44 1.316(7) .
N12 C45 1.398(7) .
N13 C44 1.342(7) .
N13 C50 1.396(7) .
N13 C51 1.474(7) .
N14 C55 1.288(10) .
N14 C56 1.360(9) .
N14 Ag3 2.215(6) 2_746
N15 C58 1.333(7) .
N15 C59 1.405(7) .
N16 C58 1.359(7) .
N16 C64 1.382(7) .
N16 C65 1.457(7) .
N17 C69 1.348(10) .
N17 C70 1.363(9) .
N18 C72 1.318(6) .
N18 C73 1.415(6) .
N19 C72 1.357(7) .
N19 C78 1.397(6) .
N19 C79 1.464(7) .
N20 C84 1.327(8) .
N20 C83 1.346(9) .
N20 Ag1 2.154(5) 1_455
N21 C85 1.124(9) .
N22 C87 1.109(12) .
N23 C89 1.143(11) .
N24 C91 1.113(10) .
N25 C93 1.126(8) .
C1 C2 1.489(7) .
C1 H1A 0.9900 .
C1 H1B 0.9900 .
C3 C8 1.387(8) .
C3 C4 1.394(8) .
C4 C5 1.390(8) .
C4 H4A 0.9500 .
C5 C6 1.409(9) .
C5 H5A 0.9500 .
C6 C7 1.361(9) .
C6 H6A 0.9500 .
C7 C8 1.405(8) .
C7 H7A 0.9500 .
C9 C10 1.527(7) .
C9 H9A 0.9900 .
C9 H9B 0.9900 .
C10 C14 1.337(9) .
C10 C11 1.355(9) .
C11 C12 1.402(10) .
C11 H11A 0.9500 .
C12 C13 1.330(10) .
C12 H12A 0.9500 .
C13 H13A 0.9500 .
C14 H14A 0.9500 .
C15 C16 1.496(7) .
C15 H15A 0.9900 .
C15 H15B 0.9900 .
C17 C18 1.389(7) .
C17 C22 1.394(8) .
C18 C19 1.392(8) .
C18 H18A 0.9500 .
C19 C20 1.407(9) .
C19 H19A 0.9500 .
C20 C21 1.369(9) .
C20 H20A 0.9500 .
C21 C22 1.392(8) .
C21 H21A 0.9500 .
C23 C24 1.513(8) .
C23 H23A 0.9900 .
C23 H23B 0.9900 .
C24 C28 1.371(8) .
C24 C25 1.386(9) .
C25 C26 1.365(10) .
C25 H25A 0.9500 .
C26 C27 1.356(10) .
C26 H26A 0.9500 .
C27 H27A 0.9500 .
C28 H28A 0.9500 .
C29 C30 1.477(7) .
C29 H29A 0.9900 .
C29 H29B 0.9900 .
C31 C32 1.394(7) .
C31 C36 1.399(7) .
C32 C33 1.385(8) .
C32 H32A 0.9500 .
C33 C34 1.393(8) .
C33 H33A 0.9500 .
C34 C35 1.383(8) .
C34 H34A 0.9500 .
C35 C36 1.370(8) .
C35 H35A 0.9500 .
C37 C38 1.512(8) .
C37 H37A 0.9900 .
C37 H37B 0.9900 .
C38 C42 1.383(9) .
C38 C39 1.391(9) .
C39 C40 1.385(10) .
C39 H39A 0.9500 .
C40 C41 1.365(11) .
C40 H40A 0.9500 .
C41 H41A 0.9500 .
C42 H42A 0.9500 .
C43 C44 1.487(8) .
C43 H43A 0.9900 .
C43 H43B 0.9900 .
C45 C50 1.398(8) .
C45 C46 1.407(8) .
C46 C47 1.371(9) .
C46 H46A 0.9500 .
C47 C48 1.392(10) .
C47 H47A 0.9500 .
C48 C49 1.379(10) .
C48 H48A 0.9500 .
C49 C50 1.399(8) .
C49 H49A 0.9500 .
C51 C52 1.533(8) .
C51 H51A 0.9900 .
C51 H51B 0.9900 .
C52 C53 1.351(10) .
C52 C56 1.360(9) .
C53 C54 1.411(11) .
C53 H53A 0.9500 .
C54 C55 1.345(12) .
C54 H54A 0.9500 .
C55 H55A 0.9500 .
C56 H56A 0.9500 .
C57 C58 1.482(8) .
C57 H57A 0.9900 .
C57 H57B 0.9900 .
C59 C64 1.402(8) .
C59 C60 1.404(8) .
C60 C61 1.376(9) .
C60 H60A 0.9500 .
C61 C62 1.410(9) .
C61 H61A 0.9500 .
C62 C63 1.388(9) .
C62 H62A 0.9500 .
C63 C64 1.381(8) .
C63 H63A 0.9500 .
C65 C66 1.509(8) .
C65 H65A 0.9900 .
C65 H65B 0.9900 .
C66 C70 1.357(9) .
C66 C67 1.375(8) .
C67 C68 1.374(10) .
C67 H67A 0.9500 .
C68 C69 1.353(11) .
C68 H68A 0.9500 .
C69 H69A 0.9500 .
C70 H70A 0.9500 .
C71 C72 1.483(7) .
C71 H71A 0.9900 .
C71 H71B 0.9900 .
C73 C78 1.392(7) .
C73 C74 1.396(7) .
C74 C75 1.388(7) .
C74 H74A 0.9500 .
C75 C76 1.407(8) .
C75 H75A 0.9500 .
C76 C77 1.380(8) .
C76 H76A 0.9500 .
C77 C78 1.382(7) .
C77 H77A 0.9500 .
C79 C80 1.511(8) .
C79 H79A 0.9900 .
C79 H79B 0.9900 .
C80 C84 1.354(9) .
C80 C81 1.371(9) .
C81 C82 1.378(10) .
C81 H81A 0.9500 .
C82 C83 1.365(11) .
C82 H82A 0.9500 .
C83 H83A 0.9500 .
C84 H84A 0.9500 .
C85 C86 1.462(11) .
C86 H86A 0.9800 .
C86 H86B 0.9800 .
C86 H86C 0.9800 .
C87 C88 1.474(14) .
C88 H88A 0.9800 .
C88 H88B 0.9800 .
C88 H88C 0.9800 .
C89 C90 1.426(12) .
C90 H90A 0.9800 .
C90 H90B 0.9800 .
C90 H90C 0.9800 .
C91 C92 1.448(10) .
C92 H92A 0.9800 .
C92 H92B 0.9800 .
C92 H92C 0.9800 .
C93 C94 1.417(9) .
C94 H94A 0.9800 .
C94 H94B 0.9800 .
C94 H94C 0.9800 .
Cl1 O2 1.412(5) .
Cl1 O4 1.418(6) .
Cl1 O1 1.418(5) .
Cl1 O3 1.426(6) .
Cl2 O8 1.322(8) .
Cl2 O7 1.339(9) .
Cl2 O6 1.396(10) .
Cl2 O5 1.400(7) .
Cl3 O11 1.418(5) .
Cl3 O9 1.426(5) .
Cl3 O10 1.434(5) .
Cl3 O12 1.440(4) .
Cl5 O17 1.395(7) .
Cl5 O20 1.402(7) .
Cl5 O19 1.406(6) .
Cl5 O18 1.435(6) .
Cl6 O23 1.416(6) .
Cl6 O21 1.417(5) .
Cl6 O22 1.418(6) .
Cl6 O24 1.418(6) .
Cl4 O14 1.335(11) .
Cl4 O16 1.382(8) .
Cl4 O15 1.395(9) .
Cl4 O13 1.469(7) .
